data_7062036
loop_
_publ_author_name
'Gyrdymova, Yulia V.'
'Rumyantcev, Roman V.'
'Esaulkova, Yana L.'
'Belyaevskaya, Svetlana V.'
'Zarubaev, Vladimir V.'
'Kayumov, Airat R.'
'Rubtsova, Svetlana A.'

_publ_section_title
;
 New trifluoromethylated sesquiterpenoids: synthesis, rearrangement, and
 biological activity
;
_journal_issue 48
_journal_name_full 'New Journal of Chemistry'
_journal_page_first 23165
_journal_page_last 23172
_journal_paper_doi 10.1039/D2NJ04611C
_journal_volume 46
_journal_year 2022
_chemical_absolute_configuration unk
_chemical_formula_sum 'C15 H23 F3 O2'
_chemical_formula_weight 292.33
_space_group_crystal_system orthorhombic
_space_group_IT_number 19
_space_group_name_Hall 'P 2ac 2ab'
_space_group_name_H-M_alt 'P 21 21 21'
_atom_sites_solution_hydrogens mixed
_atom_sites_solution_primary dual
_atom_sites_solution_secondary difmap
_audit_creation_method SHELXL-2018/3
_audit_update_record
;
2022-04-28 deposited with the CCDC.	2022-11-01 downloaded from the CCDC.
;
_cell_angle_alpha 90
_cell_angle_beta 90
_cell_angle_gamma 90
_cell_formula_units_Z 4
_cell_length_a 9.4232(3)
_cell_length_b 10.9758(4)
_cell_length_c 15.1715(6)
_cell_measurement_reflns_used 2393
_cell_measurement_temperature 298(2)
_cell_measurement_theta_max 24.8790
_cell_measurement_theta_min 3.9040
_cell_volume 1569.15(10)
_computing_cell_refinement 'CrysAlisPro 1.171.40.84a (Rigaku OD, 2020)'
_computing_data_collection 'CrysAlisPro 1.171.40.84a (Rigaku OD, 2020)'
_computing_data_reduction 'CrysAlisPro 1.171.40.84a (Rigaku OD, 2020)'
_computing_molecular_graphics SHELXTL
_computing_publication_material \^A
_computing_structure_refinement \^A
_computing_structure_solution SHELXT-2014/5
_diffrn_ambient_temperature 298(2)
_diffrn_measured_fraction_theta_full 0.998
_diffrn_measured_fraction_theta_max 0.998
_diffrn_measurement_device_type 'Xcalibur EOS'
_diffrn_measurement_method '\w scans'
_diffrn_radiation_monochromator graphite
_diffrn_radiation_source 'Enhance (Mo) X-ray Source'
_diffrn_radiation_type MoK\a
_diffrn_radiation_wavelength 0.71073
_diffrn_reflns_av_R_equivalents 0.0329
_diffrn_reflns_av_unetI/netI 0.0308
_diffrn_reflns_Laue_measured_fraction_full 0.998
_diffrn_reflns_Laue_measured_fraction_max 0.998
_diffrn_reflns_limit_h_max 12
_diffrn_reflns_limit_h_min -12
_diffrn_reflns_limit_k_max 14
_diffrn_reflns_limit_k_min -14
_diffrn_reflns_limit_l_max 20
_diffrn_reflns_limit_l_min -20
_diffrn_reflns_number 13401
_diffrn_reflns_point_group_measured_fraction_full 0.998
_diffrn_reflns_point_group_measured_fraction_max 0.999
_diffrn_reflns_theta_full 25.242
_diffrn_reflns_theta_max 28.696
_diffrn_reflns_theta_min 3.150
_exptl_absorpt_coefficient_mu 0.104
_exptl_absorpt_correction_T_max 0.96899
_exptl_absorpt_correction_T_min 0.96899
_exptl_absorpt_correction_type sphere
_exptl_absorpt_process_details
;
CrysAlisPro 1.171.40.84a (Rigaku Oxford Diffraction, 2020)
Spherical absorption correction
using equivalent radius and absorption coefficient.
Empirical absorption correction using spherical harmonics,
implemented in SCALE3 ABSPACK scaling algorithm.
;
_exptl_crystal_colour colorless
_exptl_crystal_density_diffrn 1.237
_exptl_crystal_description prism
_exptl_crystal_F_000 624
_exptl_crystal_size_max 0.760
_exptl_crystal_size_mid 0.300
_exptl_crystal_size_min 0.200
_exptl_crystal_size_rad 0.193
_refine_diff_density_max 0.245
_refine_diff_density_min -0.227
_refine_diff_density_rms 0.038
_refine_ls_abs_structure_details
;
 Flack x determined using 844 quotients [(I+)-(I-)]/[(I+)+(I-)]
 (Parsons, Flack and Wagner, Acta Cryst. B69 (2013) 249-259).
;
_refine_ls_abs_structure_Flack 0.3(4)
_refine_ls_extinction_method none
_refine_ls_goodness_of_fit_ref 1.020
_refine_ls_hydrogen_treatment mixed
_refine_ls_matrix_type full
_refine_ls_number_parameters 211
_refine_ls_number_reflns 4055
_refine_ls_number_restraints 73
_refine_ls_restrained_S_all 1.186
_refine_ls_R_factor_all 0.0874
_refine_ls_R_factor_gt 0.0553
_refine_ls_shift/su_max 0.000
_refine_ls_shift/su_mean 0.000
_refine_ls_structure_factor_coef Fsqd
_refine_ls_weighting_details 'w=1/[\s^2^(Fo^2^)+(0.0729P)^2^+0.2003P] where P=(Fo^2^+2Fc^2^)/3'
_refine_ls_weighting_scheme calc
_refine_ls_wR_factor_gt 0.1382
_refine_ls_wR_factor_ref 0.1584
_reflns_Friedel_coverage 0.755
_reflns_Friedel_fraction_full 0.999
_reflns_Friedel_fraction_max 0.999
_reflns_number_gt 2640
_reflns_number_total 4055
_reflns_threshold_expression 'I > 2\s(I)'
_cod_data_source_file d2nj04611c2.cif
_cod_data_source_block W-5092
_cod_depositor_comments 'Adding full bibliography for 7062034--7062037.cif.'
_cod_original_cell_volume 1569.14(10)
_cod_database_code 7062036
_shelx_shelxl_version_number 2018/3
_shelx_space_group_comment
;
The symmetry employed for this shelxl refinement is uniquely defined
by the following loop, which should always be used as a source of
symmetry information in preference to the above space-group names.
They are only intended as comments.
;
_shelx_estimated_absorpt_t_min 0.925
_shelx_estimated_absorpt_t_max 0.980
_oxdiff_exptl_absorpt_empirical_full_min 0.895
_oxdiff_exptl_absorpt_empirical_full_max 1.130
_oxdiff_exptl_absorpt_empirical_details
;
Empirical correction (ABSPACK) includes:
- Absorption correction using spherical harmonics
- Frame scaling
;

loop_
_space_group_symop_operation_xyz
'x, y, z'
'-x+1/2, -y, z+1/2'
'-x, y+1/2, -z+1/2'
'x+1/2, -y+1/2, -z'

loop_
_atom_site_label
_atom_site_type_symbol
_atom_site_fract_x
_atom_site_fract_y
_atom_site_fract_z
_atom_site_U_iso_or_equiv
_atom_site_adp_type
_atom_site_occupancy
_atom_site_site_symmetry_order
_atom_site_calc_flag
_atom_site_refinement_flags_posn
_atom_site_refinement_flags_adp
_atom_site_refinement_flags_occupancy
_atom_site_disorder_assembly
_atom_site_disorder_group
O1 O -0.1192(3) 0.2976(2) 0.64250(19) 0.0783(7) Uani 1 1 d . . . . .
O2 O -0.1036(3) -0.0378(2) 0.83217(18) 0.0723(7) Uani 1 1 d . . . . .
H1 H -0.026(4) -0.072(3) 0.857(3) 0.074(11) Uiso 1 1 d . . . . .
F1 F -0.0593(8) 0.0930(10) 0.9937(4) 0.0941(15) Uani 0.478(17) 1 d D U P A 1
F2 F -0.2760(6) 0.0986(11) 0.9340(9) 0.1105(19) Uani 0.478(17) 1 d D U P A 1
F3 F -0.1378(12) 0.2555(4) 0.9241(7) 0.0947(16) Uani 0.478(17) 1 d D U P A 1
F1' F -0.172(5) 0.2474(19) 0.900(3) 0.0941(15) Uani 0.053(5) 1 d D U P A 2
F2' F -0.006(2) 0.142(4) 0.965(3) 0.1105(19) Uani 0.053(5) 1 d D U P A 2
F3' F -0.226(4) 0.104(4) 0.994(2) 0.0947(16) Uani 0.053(5) 1 d D U P A 2
F1" F -0.0942(11) 0.2459(5) 0.9520(6) 0.0941(15) Uani 0.468(17) 1 d D U P A 3
F2" F -0.2713(7) 0.1153(12) 0.9550(9) 0.1105(19) Uani 0.468(17) 1 d D U P A 3
F3" F -0.0578(8) 0.0585(9) 0.9822(5) 0.0947(16) Uani 0.468(17) 1 d D U P A 3
C1 C 0.1514(3) 0.0800(3) 0.73922(18) 0.0522(7) Uani 1 1 d . . . . .
H1A H 0.134888 -0.008120 0.740499 0.063 Uiso 1 1 calc R U . . .
C2 C 0.1710(4) 0.1184(3) 0.6437(2) 0.0668(9) Uani 1 1 d . . . . .
H2A H 0.158662 0.206067 0.640913 0.080 Uiso 1 1 calc R U . . .
H2B H 0.268596 0.101408 0.627603 0.080 Uiso 1 1 calc R U . . .
C3 C 0.0763(5) 0.0621(3) 0.5738(3) 0.0903(13) Uani 1 1 d . . . . .
H3A H 0.035140 -0.012080 0.597347 0.108 Uiso 1 1 calc R U . . .
H3B H 0.134494 0.039702 0.523628 0.108 Uiso 1 1 calc R U . . .
C4 C -0.0442(5) 0.1453(3) 0.5417(3) 0.0849(12) Uani 1 1 d . . . . .
H4A H -0.110721 0.095545 0.507481 0.102 Uiso 1 1 calc R U . . .
C5 C -0.1207(4) 0.1916(3) 0.6214(3) 0.0684(9) Uani 1 1 d . . . . .
C6 C -0.2010(4) 0.1006(4) 0.6759(3) 0.0898(13) Uani 1 1 d . . . . .
H6A H -0.294581 0.090036 0.650352 0.108 Uiso 1 1 calc R U . . .
H6B H -0.152502 0.022859 0.672450 0.108 Uiso 1 1 calc R U . . .
C7 C -0.2178(4) 0.1338(4) 0.7703(3) 0.0914(14) Uani 1 1 d . . . . .
H7A H -0.306636 0.099867 0.791403 0.110 Uiso 1 1 calc R U . . .
H7B H -0.224967 0.221744 0.774625 0.110 Uiso 1 1 calc R U . . .
C8 C -0.0979(3) 0.0907(3) 0.8318(2) 0.0641(8) Uani 1 1 d . . . . .
C9 C 0.0522(3) 0.1405(3) 0.8090(2) 0.0548(7) Uani 1 1 d . . . . .
H9A H 0.045248 0.227967 0.796619 0.066 Uiso 1 1 calc R U . . .
C10 C 0.1716(4) 0.1190(4) 0.8759(2) 0.0758(10) Uani 1 1 d . . . . .
H10A H 0.188307 0.187789 0.914687 0.091 Uiso 1 1 calc R U . . .
H10B H 0.160705 0.044354 0.909510 0.091 Uiso 1 1 calc R U . . .
C11 C 0.2791(3) 0.1089(3) 0.8008(2) 0.0688(9) Uani 1 1 d . . . . .
C12 C 0.3892(4) 0.0085(4) 0.8071(3) 0.0999(15) Uani 1 1 d . . . . .
H12A H 0.342475 -0.068278 0.815742 0.150 Uiso 1 1 calc R U . . .
H12B H 0.451239 0.024445 0.855912 0.150 Uiso 1 1 calc R U . . .
H12C H 0.443468 0.005868 0.753573 0.150 Uiso 1 1 calc R U . . .
C13 C 0.3494(4) 0.2311(4) 0.7813(3) 0.0908(12) Uani 1 1 d . . . . .
H13A H 0.407145 0.254731 0.830545 0.136 Uiso 1 1 calc R U . . .
H13B H 0.277705 0.291641 0.771380 0.136 Uiso 1 1 calc R U . . .
H13C H 0.407759 0.223744 0.729676 0.136 Uiso 1 1 calc R U . . .
C14 C 0.0090(5) 0.2474(5) 0.4827(3) 0.0976(14) Uani 1 1 d . . . . .
H14A H -0.068183 0.301081 0.468650 0.146 Uiso 1 1 calc R U . . .
H14B H 0.047035 0.213495 0.429397 0.146 Uiso 1 1 calc R U . . .
H14C H 0.081832 0.292228 0.512858 0.146 Uiso 1 1 calc R U . . .
C15 C -0.1365(4) 0.1321(3) 0.9259(3) 0.0985(16) Uani 1 1 d D . . . .

loop_
_atom_site_aniso_label
_atom_site_aniso_U_11
_atom_site_aniso_U_22
_atom_site_aniso_U_33
_atom_site_aniso_U_23
_atom_site_aniso_U_13
_atom_site_aniso_U_12
O1 0.0738(15) 0.0502(12) 0.1108(19) 0.0011(12) 0.0101(14) -0.0009(11)
O2 0.0652(13) 0.0468(11) 0.1051(19) 0.0085(12) 0.0074(14) -0.0116(11)
F1 0.133(3) 0.078(2) 0.071(2) -0.0124(19) 0.031(2) -0.013(2)
F2 0.1067(18) 0.109(3) 0.116(4) -0.005(3) 0.0678(19) -0.0088(16)
F3 0.129(3) 0.080(2) 0.076(3) -0.0132(18) 0.034(2) -0.009(2)
F1' 0.133(3) 0.078(2) 0.071(2) -0.0124(19) 0.031(2) -0.013(2)
F2' 0.1067(18) 0.109(3) 0.116(4) -0.005(3) 0.0678(19) -0.0088(16)
F3' 0.129(3) 0.080(2) 0.076(3) -0.0132(18) 0.034(2) -0.009(2)
F1" 0.133(3) 0.078(2) 0.071(2) -0.0124(19) 0.031(2) -0.013(2)
F2" 0.1067(18) 0.109(3) 0.116(4) -0.005(3) 0.0678(19) -0.0088(16)
F3" 0.129(3) 0.080(2) 0.076(3) -0.0132(18) 0.034(2) -0.009(2)
C1 0.0450(13) 0.0536(15) 0.0581(16) 0.0068(12) 0.0026(12) 0.0023(12)
C2 0.0625(17) 0.079(2) 0.0590(17) 0.0074(15) 0.0077(15) 0.0217(16)
C3 0.130(4) 0.070(2) 0.072(2) -0.0188(18) -0.014(2) 0.032(2)
C4 0.117(3) 0.0620(19) 0.075(2) -0.0139(18) -0.037(2) 0.006(2)
C5 0.0599(18) 0.0552(18) 0.090(2) 0.0031(16) -0.0256(18) -0.0036(15)
C6 0.065(2) 0.075(2) 0.130(4) 0.019(2) -0.026(2) -0.0216(18)
C7 0.0486(17) 0.074(2) 0.152(4) 0.033(3) 0.027(2) 0.0045(16)
C8 0.0573(16) 0.0464(14) 0.089(2) 0.0038(15) 0.0187(16) -0.0049(13)
C9 0.0573(16) 0.0499(15) 0.0572(16) -0.0002(13) 0.0104(14) -0.0104(12)
C10 0.079(2) 0.089(2) 0.0589(19) 0.0041(17) -0.0068(17) -0.026(2)
C11 0.0497(15) 0.083(2) 0.073(2) 0.0274(18) -0.0090(15) -0.0153(15)
C12 0.0530(17) 0.122(3) 0.125(4) 0.056(3) -0.013(2) -0.001(2)
C13 0.068(2) 0.100(3) 0.105(3) 0.026(2) -0.011(2) -0.032(2)
C14 0.133(4) 0.096(3) 0.063(2) 0.002(2) -0.015(2) 0.027(3)
C15 0.103(3) 0.062(2) 0.131(4) 0.003(2) 0.069(3) -0.012(2)

loop_
_atom_type_symbol
_atom_type_description
_atom_type_scat_dispersion_real
_atom_type_scat_dispersion_imag
_atom_type_scat_source
C C 0.0033 0.0016 'International Tables Vol C Tables 4.2.6.8 and 6.1.1.4'
H H 0.0000 0.0000 'International Tables Vol C Tables 4.2.6.8 and 6.1.1.4'
F F 0.0171 0.0103 'International Tables Vol C Tables 4.2.6.8 and 6.1.1.4'
O O 0.0106 0.0060 'International Tables Vol C Tables 4.2.6.8 and 6.1.1.4'

loop_
_geom_angle_atom_site_label_1
_geom_angle_atom_site_label_2
_geom_angle_atom_site_label_3
_geom_angle
_geom_angle_site_symmetry_1
_geom_angle_site_symmetry_3
_geom_angle_publ_flag
C2 C1 C11 114.9(2) . . ?
C2 C1 C9 127.0(3) . . ?
C11 C1 C9 88.3(2) . . ?
C3 C2 C1 118.8(3) . . ?
C2 C3 C4 114.5(3) . . ?
C5 C4 C14 112.6(3) . . ?
C5 C4 C3 107.6(3) . . ?
C14 C4 C3 112.4(4) . . ?
O1 C5 C4 122.5(3) . . ?
O1 C5 C6 120.1(4) . . ?
C4 C5 C6 117.5(3) . . ?
C7 C6 C5 115.0(3) . . ?
C6 C7 C8 115.5(3) . . ?
O2 C8 C7 106.3(3) . . ?
O2 C8 C15 106.3(3) . . ?
C7 C8 C15 107.3(3) . . ?
O2 C8 C9 112.8(3) . . ?
C7 C8 C9 115.2(3) . . ?
C15 C8 C9 108.5(3) . . ?
C10 C9 C8 117.8(3) . . ?
C10 C9 C1 86.8(2) . . ?
C8 C9 C1 123.1(3) . . ?
C11 C10 C9 90.2(2) . . ?
C12 C11 C13 110.7(3) . . ?
C12 C11 C10 117.3(3) . . ?
C13 C11 C10 111.7(3) . . ?
C12 C11 C1 114.8(3) . . ?
C13 C11 C1 113.5(3) . . ?
C10 C11 C1 87.1(2) . . ?
F1 C15 F3 110.0(5) . . ?
F3' C15 F1' 105.7(11) . . ?
F3' C15 F2' 104.4(11) . . ?
F1' C15 F2' 105.5(11) . . ?
F1 C15 F2 111.6(6) . . ?
F3 C15 F2 105.1(6) . . ?
F2" C15 F1" 107.6(6) . . ?
F2" C15 F3" 102.7(6) . . ?
F1" C15 F3" 101.4(5) . . ?
F1 C15 C8 119.5(5) . . ?
F3 C15 C8 106.1(4) . . ?
F2" C15 C8 118.9(7) . . ?
F3' C15 C8 141.0(18) . . ?
F1' C15 C8 94.0(19) . . ?
F2' C15 C8 102.1(18) . . ?
F2 C15 C8 103.3(6) . . ?
F1" C15 C8 117.9(4) . . ?
F3" C15 C8 105.8(4) . . ?

loop_
_geom_bond_atom_site_label_1
_geom_bond_atom_site_label_2
_geom_bond_distance
_geom_bond_site_symmetry_2
_geom_bond_publ_flag
O1 C5 1.206(4) . ?
O2 C8 1.411(4) . ?
F1 C15 1.331(6) . ?
F2 C15 1.370(6) . ?
F3 C15 1.355(5) . ?
F1' C15 1.367(7) . ?
F2' C15 1.369(8) . ?
F3' C15 1.363(7) . ?
F1" C15 1.371(5) . ?
F2" C15 1.358(6) . ?
F3" C15 1.390(6) . ?
C1 C2 1.520(4) . ?
C1 C11 1.556(4) . ?
C1 C9 1.561(4) . ?
C2 C3 1.518(5) . ?
C3 C4 1.536(5) . ?
C4 C5 1.496(6) . ?
C4 C14 1.520(7) . ?
C5 C6 1.502(5) . ?
C6 C7 1.486(6) . ?
C7 C8 1.540(6) . ?
C8 C15 1.542(6) . ?
C8 C9 1.555(4) . ?
C9 C10 1.534(5) . ?
C10 C11 1.530(5) . ?
C11 C12 1.516(5) . ?
C11 C13 1.524(5) . ?
